data_1552736
loop_
_publ_author_name
'Durka, Krzysztof'
'G\'orski, Bartosz'
'B\/locki, Krzysztof'
'Urban, Mateusz'
'Wo\'zniak, Krzysztof'
'Barbasiewicz, Micha\/l'
'Luli\'nski, Sergiusz'

_publ_section_title
;
 Experimental and Theoretical Insights into Molecular and Solid-State
 Properties of Isomeric Bis(salicylaldehydes).
;
_journal_issue 40
_journal_name_full 'The journal of physical chemistry. A'
_journal_page_first 8674
_journal_page_last 8689
_journal_paper_doi 10.1021/acs.jpca.9b07360
_journal_volume 123
_journal_year 2019
_chemical_formula_moiety 'C12 H8 O4'
_chemical_formula_sum 'C12 H8 O4'
_chemical_formula_weight 216.18
_chemical_melting_point 153
_chemical_name_systematic
;
 1,5-bis(methoxymethoxy)naphthalene-2,6-dicarboxaldehyde 
;
_space_group_crystal_system monoclinic
_space_group_IT_number 14
_space_group_name_Hall '-P 2yn'
_space_group_name_H-M_alt 'P 1 21/n 1'
_atom_sites_solution_hydrogens mixed
_audit_creation_method SHELXL-2013
_cell_angle_alpha 90
_cell_angle_beta 102.91(2)
_cell_angle_gamma 90
_cell_formula_units_Z 4
_cell_length_a 15.5165(18)
_cell_length_b 3.78120(10)
_cell_length_c 16.046(3)
_cell_measurement_reflns_used 5636
_cell_measurement_temperature 100(2)
_cell_measurement_theta_max 76.8000
_cell_measurement_theta_min 2.9500
_cell_volume 917.6(2)
_computing_cell_refinement
;
CrysAlisPro, Agilent Technologies,
Version 1.171.36.32 (release 02-08-2013 CrysAlis171 .NET)
(compiled Aug  2 2013,16:46:58)
;
_computing_data_collection
;
CrysAlisPro, Agilent Technologies,
Version 1.171.36.32 (release 02-08-2013 CrysAlis171 .NET)
(compiled Aug  2 2013,16:46:58)
;
_computing_data_reduction
;
CrysAlisPro, Agilent Technologies,
Version 1.171.36.32 (release 02-08-2013 CrysAlis171 .NET)
(compiled Aug  2 2013,16:46:58)
;
_diffrn_ambient_temperature 100(2)
_diffrn_detector_area_resol_mean 10.4391
_diffrn_measured_fraction_theta_full 0.999
_diffrn_measured_fraction_theta_max 0.999
_diffrn_measurement_device_type 'SuperNova, Dual, Cu at zero, Atlas'
_diffrn_radiation_monochromator mirror
_diffrn_radiation_source 'SuperNova (Cu) X-ray Source'
_diffrn_radiation_type 'Cu K\a'
_diffrn_radiation_wavelength 1.5418
_diffrn_reflns_av_R_equivalents 0.0215
_diffrn_reflns_av_unetI/netI 0.0131
_diffrn_reflns_Laue_measured_fraction_full 0.999
_diffrn_reflns_Laue_measured_fraction_max 0.999
_diffrn_reflns_limit_h_max 19
_diffrn_reflns_limit_h_min -19
_diffrn_reflns_limit_k_max 4
_diffrn_reflns_limit_k_min -4
_diffrn_reflns_limit_l_max 20
_diffrn_reflns_limit_l_min -20
_diffrn_reflns_number 9403
_diffrn_reflns_point_group_measured_fraction_full 0.999
_diffrn_reflns_point_group_measured_fraction_max 0.999
_diffrn_reflns_theta_full 67.679
_diffrn_reflns_theta_max 76.723
_diffrn_reflns_theta_min 3.583
_exptl_absorpt_coefficient_mu 1.003
_exptl_absorpt_correction_T_max 1.00000
_exptl_absorpt_correction_T_min 0.82785
_exptl_absorpt_correction_type multi-scan
_exptl_absorpt_process_details
;
CrysAlisPro, Agilent Technologies,
Version 1.171.36.32 (release 02-08-2013 CrysAlis171 .NET)
(compiled Aug  2 2013,16:46:58)
Empirical absorption correction using spherical harmonics,
 implemented in SCALE3 ABSPACK scaling algorithm.
;
_exptl_crystal_colour yellow
_exptl_crystal_density_diffrn 1.565
_exptl_crystal_description block
_exptl_crystal_F_000 448
_exptl_crystal_size_max 0.019
_exptl_crystal_size_mid 0.014
_exptl_crystal_size_min 0.011
_refine_diff_density_max 0.282
_refine_diff_density_min -0.263
_refine_diff_density_rms 0.062
_refine_ls_extinction_method none
_refine_ls_goodness_of_fit_ref 1.058
_refine_ls_hydrogen_treatment mixed
_refine_ls_matrix_type full
_refine_ls_number_parameters 153
_refine_ls_number_reflns 1937
_refine_ls_number_restraints 0
_refine_ls_restrained_S_all 1.058
_refine_ls_R_factor_all 0.0449
_refine_ls_R_factor_gt 0.0436
_refine_ls_shift/su_max 0.001
_refine_ls_shift/su_mean 0.000
_refine_ls_structure_factor_coef Fsqd
_refine_ls_weighting_details 'w=1/[\s^2^(Fo^2^)+(0.0624P)^2^+0.7638P] where P=(Fo^2^+2Fc^2^)/3'
_refine_ls_weighting_scheme calc
_refine_ls_wR_factor_gt 0.1187
_refine_ls_wR_factor_ref 0.1196
_reflns_Friedel_coverage 0.000
_reflns_number_gt 1865
_reflns_number_total 1937
_reflns_threshold_expression 'I > 2\s(I)'
_cod_data_source_file jp9b07360_si_002.cif
_cod_data_source_block 5
_cod_original_cell_volume 917.7(2)
_cod_original_sg_symbol_H-M 'P 21/n'
_cod_database_code 1552736
_shelx_space_group_comment
;
The symmetry employed for this shelxl refinement is uniquely defined
by the following loop, which should always be used as a source of
symmetry information in preference to the above space-group names.
They are only intended as comments.
;
_shelxl_version_number 2013-4

loop_
_space_group_symop_operation_xyz
'x, y, z'
'-x+1/2, y+1/2, -z+1/2'
'-x, -y, -z'
'x-1/2, -y-1/2, z-1/2'

loop_
_atom_site_label
_atom_site_type_symbol
_atom_site_fract_x
_atom_site_fract_y
_atom_site_fract_z
_atom_site_U_iso_or_equiv
_atom_site_adp_type
_atom_site_occupancy
_atom_site_site_symmetry_order
_atom_site_calc_flag
_atom_site_refinement_flags_posn
_atom_site_refinement_flags_adp
O1 O 0.66063(7) 1.0473(3) 0.74354(6) 0.0220(3) Uani 1 1 d . .
O2 O 0.50840(7) 0.7492(3) 0.67898(7) 0.0197(3) Uani 1 1 d . .
H2 H 0.5523(15) 0.844(7) 0.7180(14) 0.037(6) Uiso 1 1 d . .
C7 C 0.62508(9) 0.8026(4) 0.60376(9) 0.0160(3) Uani 1 1 d . .
C4 C 0.48351(9) 0.5274(4) 0.53750(8) 0.0148(3) Uani 1 1 d . .
C3 C 0.54000(9) 0.6962(4) 0.60831(9) 0.0156(3) Uani 1 1 d . .
C6 C 0.65604(9) 0.7397(4) 0.52822(9) 0.0170(3) Uani 1 1 d . .
H6 H 0.7142 0.8104 0.5258 0.020 Uiso 1 1 calc R U
C5 C 0.39638(9) 0.4205(4) 0.54085(9) 0.0167(3) Uani 1 1 d . .
H5 H 0.3749 0.4607 0.5910 0.020 Uiso 1 1 calc R U
C2 C 0.68152(10) 0.9873(4) 0.67510(9) 0.0183(3) Uani 1 1 d . .
H2A H 0.7378 1.0664 0.6686 0.022 Uiso 1 1 calc R U
O3 O 1.24552(7) 1.0353(3) 0.66854(7) 0.0224(3) Uani 1 1 d . .
O4 O 1.18883(7) 0.7233(3) 0.52284(7) 0.0200(3) Uani 1 1 d . .
H4 H 1.2277(16) 0.822(7) 0.5662(16) 0.047(7) Uiso 1 1 d . .
C9 C 1.04087(9) 0.5207(4) 0.48750(9) 0.0146(3) Uani 1 1 d . .
C11 C 1.10029(9) 0.8038(4) 0.62590(9) 0.0163(3) Uani 1 1 d . .
C13 C 1.01754(9) 0.7565(4) 0.64865(9) 0.0171(3) Uani 1 1 d . .
H13 H 1.0103 0.8362 0.7028 0.020 Uiso 1 1 calc R U
C10 C 1.11149(9) 0.6857(4) 0.54666(9) 0.0160(3) Uani 1 1 d . .
C8 C 0.94849(9) 0.5981(4) 0.59371(9) 0.0167(3) Uani 1 1 d . .
H8 H 0.8936 0.5672 0.6096 0.020 Uiso 1 1 calc R U
C12 C 1.17186(10) 0.9857(4) 0.68376(9) 0.0195(3) Uani 1 1 d . .
H12 H 1.1615 1.0715 0.7363 0.023 Uiso 1 1 calc R U

loop_
_atom_site_aniso_label
_atom_site_aniso_U_11
_atom_site_aniso_U_22
_atom_site_aniso_U_33
_atom_site_aniso_U_23
_atom_site_aniso_U_13
_atom_site_aniso_U_12
O1 0.0253(5) 0.0222(6) 0.0172(5) -0.0013(4) 0.0023(4) -0.0008(4)
O2 0.0220(5) 0.0230(6) 0.0148(5) -0.0020(4) 0.0056(4) -0.0021(4)
C7 0.0177(7) 0.0132(7) 0.0163(7) 0.0024(5) 0.0023(5) 0.0014(5)
C4 0.0162(7) 0.0120(6) 0.0162(7) 0.0028(5) 0.0037(5) 0.0026(5)
C3 0.0190(7) 0.0133(7) 0.0150(6) 0.0025(5) 0.0051(5) 0.0028(5)
C6 0.0157(6) 0.0151(7) 0.0206(7) 0.0030(5) 0.0051(5) 0.0010(5)
C5 0.0182(7) 0.0157(7) 0.0170(6) 0.0017(5) 0.0058(5) 0.0011(5)
C2 0.0192(7) 0.0156(7) 0.0190(7) 0.0033(6) 0.0016(5) 0.0014(5)
O3 0.0199(5) 0.0222(6) 0.0230(6) 0.0007(4) 0.0002(4) -0.0018(4)
O4 0.0156(5) 0.0235(6) 0.0214(5) -0.0013(4) 0.0051(4) -0.0018(4)
C9 0.0166(7) 0.0121(7) 0.0151(6) 0.0027(5) 0.0033(5) 0.0022(5)
C11 0.0190(7) 0.0126(7) 0.0163(6) 0.0019(5) 0.0019(5) 0.0019(5)
C13 0.0224(7) 0.0146(7) 0.0148(6) 0.0013(5) 0.0054(5) 0.0028(5)
C10 0.0162(6) 0.0136(7) 0.0185(7) 0.0039(5) 0.0044(5) 0.0019(5)
C8 0.0182(6) 0.0160(7) 0.0168(7) 0.0021(5) 0.0059(5) 0.0024(5)
C12 0.0226(7) 0.0160(7) 0.0181(7) 0.0024(5) 0.0005(6) 0.0017(6)

loop_
_atom_type_symbol
_atom_type_description
_atom_type_scat_dispersion_real
_atom_type_scat_dispersion_imag
_atom_type_scat_source
C C 0.0181 0.0091 'International Tables Vol C Tables 4.2.6.8 and 6.1.1.4'
H H 0.0000 0.0000 'International Tables Vol C Tables 4.2.6.8 and 6.1.1.4'
O O 0.0492 0.0322 'International Tables Vol C Tables 4.2.6.8 and 6.1.1.4'

loop_
_geom_angle_atom_site_label_1
_geom_angle_atom_site_label_2
_geom_angle_atom_site_label_3
_geom_angle
_geom_angle_site_symmetry_1
_geom_angle_site_symmetry_3
C3 O2 H2 106.6(14) . .
C3 C7 C6 119.99(13) . .
C3 C7 C2 120.44(13) . .
C6 C7 C2 119.54(13) . .
C3 C4 C4 117.83(16) . 3_666
C3 C4 C5 121.22(13) . .
C4 C4 C5 120.94(16) 3_666 .
O2 C3 C7 121.79(13) . .
O2 C3 C4 117.66(12) . .
C7 C3 C4 120.56(13) . .
C5 C6 C7 120.99(13) 3_666 .
C5 C6 H6 119.5 3_666 .
C7 C6 H6 119.5 . .
C6 C5 C4 119.68(13) 3_666 .
C6 C5 H5 120.2 3_666 .
C4 C5 H5 120.2 . .
O1 C2 C7 123.84(14) . .
O1 C2 H2A 118.1 . .
C7 C2 H2A 118.1 . .
C10 O4 H4 108.2(16) . .
C9 C9 C8 121.15(16) 3_766 3_766
C9 C9 C10 117.54(16) 3_766 .
C8 C9 C10 121.31(13) 3_766 .
C10 C11 C13 119.81(13) . .
C10 C11 C12 120.11(14) . .
C13 C11 C12 120.05(13) . .
C8 C13 C11 120.87(13) . .
C8 C13 H13 119.6 . .
C11 C13 H13 119.6 . .
O4 C10 C11 121.70(13) . .
O4 C10 C9 117.35(13) . .
C11 C10 C9 120.95(13) . .
C13 C8 C9 119.69(13) . 3_766
C13 C8 H8 120.2 . .
C9 C8 H8 120.2 3_766 .
O3 C12 C11 123.69(14) . .
O3 C12 H12 118.2 . .
C11 C12 H12 118.2 . .

loop_
_geom_bond_atom_site_label_1
_geom_bond_atom_site_label_2
_geom_bond_distance
_geom_bond_site_symmetry_2
O1 C2 1.2336(18) .
O2 C3 1.3472(17) .
O2 H2 0.89(2) .
C7 C3 1.398(2) .
C7 C6 1.420(2) .
C7 C2 1.455(2) .
C4 C3 1.422(2) .
C4 C4 1.424(3) 3_666
C4 C5 1.4235(19) .
C6 C5 1.362(2) 3_666
C6 H6 0.9500 .
C5 C6 1.362(2) 3_666
C5 H5 0.9500 .
C2 H2A 0.9500 .
O3 C12 1.2352(19) .
O4 C10 1.3459(17) .
O4 H4 0.89(3) .
C9 C9 1.422(3) 3_766
C9 C8 1.4223(19) 3_766
C9 C10 1.423(2) .
C11 C10 1.395(2) .
C11 C13 1.422(2) .
C11 C12 1.452(2) .
C13 C8 1.365(2) .
C13 H13 0.9500 .
C8 C9 1.4224(19) 3_766
C8 H8 0.9500 .
C12 H12 0.9500 .

loop_
_geom_torsion_atom_site_label_1
_geom_torsion_atom_site_label_2
_geom_torsion_atom_site_label_3
_geom_torsion_atom_site_label_4
_geom_torsion
_geom_torsion_site_symmetry_1
_geom_torsion_site_symmetry_4
C6 C7 C3 O2 179.61(13) . .
C2 C7 C3 O2 -2.2(2) . .
C6 C7 C3 C4 -0.6(2) . .
C2 C7 C3 C4 177.65(13) . .
C4 C4 C3 O2 179.67(15) 3_666 .
C5 C4 C3 O2 0.5(2) . .
C4 C4 C3 C7 -0.2(2) 3_666 .
C5 C4 C3 C7 -179.40(13) . .
C3 C7 C6 C5 0.7(2) . 3_666
C2 C7 C6 C5 -177.51(13) . 3_666
C3 C4 C5 C6 179.84(13) . 3_666
C4 C4 C5 C6 0.6(2) 3_666 3_666
C3 C7 C2 O1 3.2(2) . .
C6 C7 C2 O1 -178.61(14) . .
C10 C11 C13 C8 -0.3(2) . .
C12 C11 C13 C8 177.50(13) . .
C13 C11 C10 O4 -179.60(13) . .
C12 C11 C10 O4 2.6(2) . .
C13 C11 C10 C9 0.6(2) . .
C12 C11 C10 C9 -177.21(13) . .
C9 C9 C10 O4 179.80(15) 3_766 .
C8 C9 C10 O4 -0.3(2) 3_766 .
C9 C9 C10 C11 -0.4(2) 3_766 .
C8 C9 C10 C11 179.50(13) 3_766 .
C11 C13 C8 C9 -0.2(2) . 3_766
C10 C11 C12 O3 -2.5(2) . .
C13 C11 C12 O3 179.69(14) . .
